data_1543021
loop_
_publ_author_name
'Ni, Gang'
'Zhang, Hua'
'Fan, Yao-Yue'
'Liu, Hong-Chun'
'Ding, Jian'
'Yue, Jian-Min'

_publ_section_title
;
 Mannolides A-C with an Intact Diterpenoid Skeleton Providing Insights on
 the Biosynthesis of Antitumor Cephalotaxus Troponoids.
;
_journal_issue 8
_journal_name_full 'Organic letters'
_journal_page_first 1880
_journal_page_last 1883
_journal_paper_doi 10.1021/acs.orglett.6b00653
_journal_volume 18
_journal_year 2016
_chemical_absolute_configuration ad
_chemical_formula_sum 'C19 H18 O5'
_chemical_formula_weight 326.33
_space_group_crystal_system tetragonal
_space_group_IT_number 92
_space_group_name_Hall 'P 4abw 2nw'
_space_group_name_H-M_alt 'P 41 21 2'
_symmetry_space_group_name_Hall 'P 4abw 2nw'
_symmetry_space_group_name_H-M 'P 41 21 2'
_atom_sites_solution_hydrogens geom
_atom_sites_solution_primary direct
_atom_sites_solution_secondary difmap
_audit_creation_method SHELXL-2014/7
_cell_angle_alpha 90
_cell_angle_beta 90
_cell_angle_gamma 90
_cell_formula_units_Z 8
_cell_length_a 8.20870(10)
_cell_length_b 8.20870(10)
_cell_length_c 44.2189(5)
_cell_measurement_reflns_used 9075
_cell_measurement_temperature 173(2)
_cell_measurement_theta_max 69.29
_cell_measurement_theta_min 5.39
_cell_volume 2979.59(6)
_computing_cell_refinement 'Bruker SAINT'
_computing_data_collection 'Bruker APEX2'
_computing_data_reduction 'Bruker SAINT'
_computing_molecular_graphics 'Bruker SHELXTL'
_computing_publication_material 'Bruker SHELXTL'
_computing_structure_refinement 'SHELXL-2014/7 (Sheldrick, 2014)'
_computing_structure_solution 'SHELXS-97 (Sheldrick, 2008)'
_diffrn_ambient_temperature 173(2)
_diffrn_measured_fraction_theta_full 1.000
_diffrn_measured_fraction_theta_max 0.997
_diffrn_measurement_device_type 'Bruker APEX-II CCD'
_diffrn_measurement_method '\f and \w scans'
_diffrn_radiation_type CuK\a
_diffrn_radiation_wavelength 1.54178
_diffrn_reflns_av_R_equivalents 0.0308
_diffrn_reflns_av_unetI/netI 0.0169
_diffrn_reflns_Laue_measured_fraction_full 1.000
_diffrn_reflns_Laue_measured_fraction_max 0.997
_diffrn_reflns_limit_h_max 9
_diffrn_reflns_limit_h_min -9
_diffrn_reflns_limit_k_max 9
_diffrn_reflns_limit_k_min -9
_diffrn_reflns_limit_l_max 49
_diffrn_reflns_limit_l_min -53
_diffrn_reflns_number 26983
_diffrn_reflns_point_group_measured_fraction_full 1.000
_diffrn_reflns_point_group_measured_fraction_max 0.994
_diffrn_reflns_theta_full 67.679
_diffrn_reflns_theta_max 69.930
_diffrn_reflns_theta_min 3.999
_diffrn_source 'fine-focus sealed tube'
_exptl_absorpt_coefficient_mu 0.870
_exptl_absorpt_correction_T_max 0.8452
_exptl_absorpt_correction_T_min 0.7505
_exptl_absorpt_correction_type multi-scan
_exptl_absorpt_process_details sadabs
_exptl_crystal_colour orange
_exptl_crystal_density_diffrn 1.455
_exptl_crystal_density_method 'not measured'
_exptl_crystal_description block
_exptl_crystal_F_000 1376
_exptl_crystal_size_max 0.350
_exptl_crystal_size_mid 0.320
_exptl_crystal_size_min 0.200
_refine_diff_density_max 0.161
_refine_diff_density_min -0.200
_refine_diff_density_rms 0.041
_refine_ls_abs_structure_details
;
 Flack x determined using 1024 quotients [(I+)-(I-)]/[(I+)+(I-)]
 (Parsons, Flack and Wagner, Acta Cryst. B69 (2013) 249-259).
;
_refine_ls_abs_structure_Flack -0.05(4)
_refine_ls_extinction_coef 0.0065(5)
_refine_ls_extinction_expression Fc^*^=kFc[1+0.001xFc^2^\l^3^/sin(2\q)]^-1/4^
_refine_ls_extinction_method 'SHELXL-2014/7 (Sheldrick 2014'
_refine_ls_goodness_of_fit_ref 1.092
_refine_ls_hydrogen_treatment constr
_refine_ls_matrix_type full
_refine_ls_number_parameters 221
_refine_ls_number_reflns 2792
_refine_ls_number_restraints 0
_refine_ls_restrained_S_all 1.092
_refine_ls_R_factor_all 0.0325
_refine_ls_R_factor_gt 0.0323
_refine_ls_shift/su_max 0.001
_refine_ls_shift/su_mean 0.000
_refine_ls_structure_factor_coef Fsqd
_refine_ls_weighting_details 'w=1/[\s^2^(Fo^2^)+(0.0449P)^2^+0.7844P] where P=(Fo^2^+2Fc^2^)/3'
_refine_ls_weighting_scheme calc
_refine_ls_wR_factor_gt 0.0840
_refine_ls_wR_factor_ref 0.0843
_reflns_Friedel_coverage 0.590
_reflns_Friedel_fraction_full 1.000
_reflns_Friedel_fraction_max 0.989
_reflns_number_gt 2772
_reflns_number_total 2792
_reflns_threshold_expression 'I > 2\s(I)'
_cod_data_source_file ol6b00653_si_006.cif
_cod_data_source_block cu_dm12430_0m
_cod_depositor_comments 'Adding full bibliography for 1543021--1543025.cif.'
_cod_original_cell_volume 2979.59(8)
_cod_database_code 1543021
_shelx_shelxl_version_number 2014/7
_shelx_space_group_comment
;
The symmetry employed for this shelxl refinement is uniquely defined
by the following loop, which should always be used as a source of
symmetry information in preference to the above space-group names.
They are only intended as comments.
;
_shelx_estimated_absorpt_t_min 0.751
_shelx_estimated_absorpt_t_max 0.845

loop_
_space_group_symop_operation_xyz
'x, y, z'
'-y+1/2, x+1/2, z+1/4'
'y+1/2, -x+1/2, z+3/4'
'x+1/2, -y+1/2, -z+3/4'
'-x+1/2, y+1/2, -z+1/4'
'-x, -y, z+1/2'
'y, x, -z'
'-y, -x, -z+1/2'

loop_
_atom_site_label
_atom_site_type_symbol
_atom_site_fract_x
_atom_site_fract_y
_atom_site_fract_z
_atom_site_U_iso_or_equiv
_atom_site_adp_type
_atom_site_occupancy
_atom_site_site_symmetry_order
_atom_site_calc_flag
_atom_site_refinement_flags_posn
_atom_site_refinement_flags_adp
O1 O -0.24168(16) 0.47640(17) 0.08097(3) 0.0272(3) Uani 1 1 d . .
O2 O -0.13701(17) 0.58864(18) 0.00393(3) 0.0316(3) Uani 1 1 d . .
O3 O 0.09430(19) 0.5429(2) -0.02016(3) 0.0419(4) Uani 1 1 d . .
O4 O 0.1482(2) 0.7899(2) 0.03971(3) 0.0406(4) Uani 1 1 d . .
H4 H 0.1442 0.8741 0.0505 0.061 Uiso 1 1 calc R U
O5 O 0.3839(2) 0.5270(2) 0.16801(3) 0.0450(4) Uani 1 1 d . .
C1 C -0.1245(2) 0.7022(2) 0.05567(4) 0.0269(4) Uani 1 1 d . .
H1 H -0.1495 0.8204 0.0528 0.032 Uiso 1 1 calc R U
C2 C -0.2136(2) 0.5930(3) 0.03346(4) 0.0293(4) Uani 1 1 d . .
H2 H -0.3302 0.6269 0.0316 0.035 Uiso 1 1 calc R U
C3 C -0.2005(2) 0.4312(2) 0.05037(4) 0.0280(4) Uani 1 1 d . .
H3 H -0.2809 0.3507 0.0423 0.034 Uiso 1 1 calc R U
C4 C -0.0253(3) 0.3671(2) 0.04668(4) 0.0295(4) Uani 1 1 d . .
H4A H 0.0153 0.3322 0.0670 0.035 Uiso 1 1 calc R U
C5 C 0.0869(2) 0.5079(3) 0.03485(4) 0.0293(5) Uani 1 1 d . .
C6 C 0.2688(3) 0.4630(4) 0.03546(5) 0.0487(7) Uani 1 1 d . .
H6A H 0.3172 0.4904 0.0156 0.058 Uiso 1 1 calc R U
H6B H 0.2788 0.3437 0.0382 0.058 Uiso 1 1 calc R U
C7 C 0.3678(3) 0.5487(4) 0.06038(5) 0.0560(8) Uani 1 1 d . .
H7A H 0.4675 0.4844 0.0645 0.067 Uiso 1 1 calc R U
H7B H 0.4021 0.6571 0.0529 0.067 Uiso 1 1 calc R U
C8 C 0.2748(3) 0.5702(3) 0.08967(5) 0.0379(5) Uani 1 1 d . .
C9 C 0.1103(2) 0.6249(2) 0.08578(4) 0.0279(4) Uani 1 1 d . .
C10 C 0.0581(2) 0.6637(3) 0.05371(4) 0.0268(4) Uani 1 1 d . .
C11 C -0.0195(2) 0.6198(2) 0.10483(4) 0.0243(4) Uani 1 1 d . .
C12 C -0.0215(3) 0.5828(2) 0.13678(4) 0.0272(4) Uani 1 1 d . .
C13 C 0.1124(3) 0.5544(3) 0.15419(4) 0.0324(4) Uani 1 1 d . .
H13 H 0.0888 0.5398 0.1750 0.039 Uiso 1 1 calc R U
C14 C 0.2841(3) 0.5423(3) 0.14689(4) 0.0343(5) Uani 1 1 d . .
C15 C 0.3474(3) 0.5346(3) 0.11635(5) 0.0412(5) Uani 1 1 d . .
H15 H 0.4572 0.4990 0.1148 0.049 Uiso 1 1 calc R U
C16 C -0.1864(3) 0.5802(3) 0.15187(4) 0.0342(5) Uani 1 1 d . .
H16A H -0.1736 0.5512 0.1732 0.051 Uiso 1 1 calc R U
H16B H -0.2560 0.4995 0.1419 0.051 Uiso 1 1 calc R U
H16C H -0.2366 0.6881 0.1503 0.051 Uiso 1 1 calc R U
C17 C -0.0239(4) 0.2197(3) 0.02577(5) 0.0477(6) Uani 1 1 d . .
H17A H -0.0875 0.1314 0.0349 0.072 Uiso 1 1 calc R U
H17B H 0.0886 0.1833 0.0227 0.072 Uiso 1 1 calc R U
H17C H -0.0719 0.2495 0.0062 0.072 Uiso 1 1 calc R U
C18 C 0.0228(3) 0.5480(3) 0.00363(4) 0.0306(4) Uani 1 1 d . .
C19 C -0.1755(2) 0.6374(2) 0.08669(4) 0.0251(4) Uani 1 1 d . .
H19 H -0.2561 0.7104 0.0969 0.030 Uiso 1 1 calc R U

loop_
_atom_site_aniso_label
_atom_site_aniso_U_11
_atom_site_aniso_U_22
_atom_site_aniso_U_33
_atom_site_aniso_U_23
_atom_site_aniso_U_13
_atom_site_aniso_U_12
O1 0.0251(6) 0.0328(7) 0.0235(6) 0.0032(5) 0.0010(5) -0.0021(5)
O2 0.0311(7) 0.0448(8) 0.0190(6) 0.0049(6) -0.0025(5) 0.0058(6)
O3 0.0435(9) 0.0650(11) 0.0174(6) -0.0016(7) 0.0040(6) 0.0063(8)
O4 0.0477(9) 0.0509(10) 0.0232(7) 0.0018(6) 0.0078(7) -0.0198(8)
O5 0.0482(9) 0.0581(10) 0.0285(7) 0.0029(7) -0.0155(7) -0.0053(8)
C1 0.0325(10) 0.0260(9) 0.0221(8) 0.0035(7) 0.0030(8) 0.0064(8)
C2 0.0239(10) 0.0404(11) 0.0235(9) 0.0058(8) -0.0019(7) 0.0062(8)
C3 0.0302(10) 0.0335(10) 0.0202(8) 0.0017(8) -0.0044(7) -0.0017(8)
C4 0.0389(11) 0.0318(10) 0.0177(8) -0.0024(7) -0.0045(8) 0.0096(9)
C5 0.0258(9) 0.0444(12) 0.0176(8) -0.0026(8) 0.0001(7) 0.0088(9)
C6 0.0302(12) 0.091(2) 0.0253(9) -0.0068(12) 0.0030(9) 0.0206(12)
C7 0.0208(10) 0.121(3) 0.0264(10) 0.0000(13) 0.0003(8) 0.0041(13)
C8 0.0259(10) 0.0654(16) 0.0226(9) -0.0017(9) -0.0015(8) -0.0066(9)
C9 0.0292(10) 0.0356(10) 0.0189(8) -0.0027(7) 0.0000(7) -0.0065(8)
C10 0.0269(10) 0.0363(11) 0.0171(8) 0.0016(7) 0.0025(7) -0.0037(8)
C11 0.0313(10) 0.0212(8) 0.0203(8) -0.0025(7) 0.0026(7) -0.0008(7)
C12 0.0385(11) 0.0231(9) 0.0200(8) -0.0025(7) 0.0055(8) -0.0032(8)
C13 0.0473(12) 0.0325(11) 0.0172(8) -0.0002(8) 0.0006(8) -0.0053(9)
C14 0.0425(12) 0.0367(11) 0.0237(9) -0.0003(8) -0.0082(8) -0.0072(9)
C15 0.0272(10) 0.0673(15) 0.0290(10) -0.0016(10) -0.0043(8) -0.0035(11)
C16 0.0431(12) 0.0358(11) 0.0237(9) 0.0019(8) 0.0112(8) 0.0004(9)
C17 0.0792(18) 0.0375(12) 0.0263(10) -0.0077(9) -0.0084(11) 0.0153(12)
C18 0.0316(10) 0.0395(11) 0.0208(8) -0.0005(8) 0.0000(8) 0.0041(8)
C19 0.0258(9) 0.0255(9) 0.0241(9) 0.0017(7) 0.0054(7) 0.0059(7)

loop_
_atom_type_symbol
_atom_type_description
_atom_type_scat_dispersion_real
_atom_type_scat_dispersion_imag
_atom_type_scat_source
C C 0.0181 0.0091 'International Tables Vol C Tables 4.2.6.8 and 6.1.1.4'
H H 0.0000 0.0000 'International Tables Vol C Tables 4.2.6.8 and 6.1.1.4'
O O 0.0492 0.0322 'International Tables Vol C Tables 4.2.6.8 and 6.1.1.4'

loop_
_geom_angle_atom_site_label_1
_geom_angle_atom_site_label_2
_geom_angle_atom_site_label_3
_geom_angle
C3 O1 C19 108.07(13)
C18 O2 C2 115.79(14)
C10 O4 H4 109.5
C2 C1 C19 104.08(16)
C2 C1 C10 108.22(15)
C19 C1 C10 104.27(15)
C2 C1 H1 113.2
C19 C1 H1 113.2
C10 C1 H1 113.2
O2 C2 C1 112.88(16)
O2 C2 C3 112.90(16)
C1 C2 C3 99.38(14)
O2 C2 H2 110.4
C1 C2 H2 110.4
C3 C2 H2 110.4
O1 C3 C2 102.64(15)
O1 C3 C4 113.93(14)
C2 C3 C4 108.09(16)
O1 C3 H3 110.6
C2 C3 H3 110.6
C4 C3 H3 110.6
C17 C4 C3 110.06(18)
C17 C4 C5 112.23(17)
C3 C4 C5 109.42(15)
C17 C4 H4A 108.3
C3 C4 H4A 108.3
C5 C4 H4A 108.3
C18 C5 C6 113.92(16)
C18 C5 C10 105.01(16)
C6 C5 C10 109.73(18)
C18 C5 C4 105.09(16)
C6 C5 C4 112.83(19)
C10 C5 C4 109.88(14)
C5 C6 C7 114.54(19)
C5 C6 H6A 108.6
C7 C6 H6A 108.6
C5 C6 H6B 108.6
C7 C6 H6B 108.6
H6A C6 H6B 107.6
C8 C7 C6 113.56(19)
C8 C7 H7A 108.9
C6 C7 H7A 108.9
C8 C7 H7B 108.9
C6 C7 H7B 108.9
H7A C7 H7B 107.7
C15 C8 C9 126.0(2)
C15 C8 C7 119.9(2)
C9 C8 C7 114.15(18)
C11 C9 C8 130.91(18)
C11 C9 C10 111.39(17)
C8 C9 C10 116.39(17)
O4 C10 C9 114.55(16)
O4 C10 C1 112.62(18)
C9 C10 C1 105.47(14)
O4 C10 C5 106.84(15)
C9 C10 C5 106.71(16)
C1 C10 C5 110.51(15)
C9 C11 C12 128.40(18)
C9 C11 C19 109.34(15)
C12 C11 C19 121.81(16)
C13 C12 C11 125.42(18)
C13 C12 C16 118.13(16)
C11 C12 C16 116.43(17)
C12 C13 C14 132.12(18)
C12 C13 H13 113.9
C14 C13 H13 113.9
O5 C14 C15 117.2(2)
O5 C14 C13 118.59(19)
C15 C14 C13 124.02(18)
C8 C15 C14 130.2(2)
C8 C15 H15 114.9
C14 C15 H15 114.9
C12 C16 H16A 109.5
C12 C16 H16B 109.5
H16A C16 H16B 109.5
C12 C16 H16C 109.5
H16A C16 H16C 109.5
H16B C16 H16C 109.5
C4 C17 H17A 109.5
C4 C17 H17B 109.5
H17A C17 H17B 109.5
C4 C17 H17C 109.5
H17A C17 H17C 109.5
H17B C17 H17C 109.5
O3 C18 O2 119.27(18)
O3 C18 C5 128.27(19)
O2 C18 C5 112.43(15)
O1 C19 C11 108.75(14)
O1 C19 C1 105.23(14)
C11 C19 C1 106.02(15)
O1 C19 H19 112.1
C11 C19 H19 112.1
C1 C19 H19 112.1

loop_
_geom_bond_atom_site_label_1
_geom_bond_atom_site_label_2
_geom_bond_distance
O1 C3 1.443(2)
O1 C19 1.451(2)
O2 C18 1.354(3)
O2 C2 1.450(2)
O3 C18 1.205(2)
O4 C10 1.416(2)
O4 H4 0.8400
O5 C14 1.248(2)
C1 C2 1.517(3)
C1 C19 1.529(2)
C1 C10 1.534(3)
C1 H1 1.0000
C2 C3 1.528(3)
C2 H2 1.0000
C3 C4 1.540(3)
C3 H3 1.0000
C4 C17 1.523(3)
C4 C5 1.568(3)
C4 H4A 1.0000
C5 C18 1.514(2)
C5 C6 1.538(3)
C5 C10 1.545(3)
C6 C7 1.539(3)
C6 H6A 0.9900
C6 H6B 0.9900
C7 C8 1.514(3)
C7 H7A 0.9900
C7 H7B 0.9900
C8 C15 1.354(3)
C8 C9 1.433(3)
C9 C11 1.359(3)
C9 C10 1.515(2)
C11 C12 1.445(2)
C11 C19 1.518(3)
C12 C13 1.362(3)
C12 C16 1.509(3)
C13 C14 1.449(3)
C13 H13 0.9500
C14 C15 1.449(3)
C15 H15 0.9500
C16 H16A 0.9800
C16 H16B 0.9800
C16 H16C 0.9800
C17 H17A 0.9800
C17 H17B 0.9800
C17 H17C 0.9800
C19 H19 1.0000

loop_
_geom_torsion_atom_site_label_1
_geom_torsion_atom_site_label_2
_geom_torsion_atom_site_label_3
_geom_torsion_atom_site_label_4
_geom_torsion
C18 O2 C2 C1 54.3(2)
C18 O2 C2 C3 -57.4(2)
C19 C1 C2 O2 -157.11(15)
C10 C1 C2 O2 -46.6(2)
C19 C1 C2 C3 -37.27(18)
C10 C1 C2 C3 73.23(17)
C19 O1 C3 C2 -36.26(17)
C19 O1 C3 C4 80.33(18)
O2 C2 C3 O1 164.75(14)
C1 C2 C3 O1 44.91(17)
O2 C2 C3 C4 44.0(2)
C1 C2 C3 C4 -75.78(17)
O1 C3 C4 C17 137.84(17)
C2 C3 C4 C17 -108.79(18)
O1 C3 C4 C5 -98.40(17)
C2 C3 C4 C5 14.98(19)
C17 C4 C5 C18 57.8(2)
C3 C4 C5 C18 -64.72(18)
C17 C4 C5 C6 -66.9(2)
C3 C4 C5 C6 170.59(15)
C17 C4 C5 C10 170.26(16)
C3 C4 C5 C10 47.78(19)
C18 C5 C6 C7 133.1(2)
C10 C5 C6 C7 15.7(3)
C4 C5 C6 C7 -107.1(3)
C5 C6 C7 C8 36.7(4)
C6 C7 C8 C15 134.6(3)
C6 C7 C8 C9 -43.8(4)
C15 C8 C9 C11 -16.8(4)
C7 C8 C9 C11 161.6(2)
C15 C8 C9 C10 177.6(2)
C7 C8 C9 C10 -4.1(3)
C11 C9 C10 O4 130.66(18)
C8 C9 C10 O4 -61.0(3)
C11 C9 C10 C1 6.2(2)
C8 C9 C10 C1 174.62(18)
C11 C9 C10 C5 -111.32(18)
C8 C9 C10 C5 57.1(2)
C2 C1 C10 O4 108.66(17)
C19 C1 C10 O4 -140.97(15)
C2 C1 C10 C9 -125.72(16)
C19 C1 C10 C9 -15.3(2)
C2 C1 C10 C5 -10.7(2)
C19 C1 C10 C5 99.62(17)
C18 C5 C10 O4 -60.8(2)
C6 C5 C10 O4 62.1(2)
C4 C5 C10 O4 -173.31(14)
C18 C5 C10 C9 176.27(16)
C6 C5 C10 C9 -60.9(2)
C4 C5 C10 C9 63.72(19)
C18 C5 C10 C1 62.09(19)
C6 C5 C10 C1 -175.09(17)
C4 C5 C10 C1 -50.5(2)
C8 C9 C11 C12 12.0(4)
C10 C9 C11 C12 178.22(18)
C8 C9 C11 C19 -160.2(2)
C10 C9 C11 C19 5.9(2)
C9 C11 C12 C13 4.0(3)
C19 C11 C12 C13 175.38(18)
C9 C11 C12 C16 -177.72(19)
C19 C11 C12 C16 -6.3(2)
C11 C12 C13 C14 -4.4(4)
C16 C12 C13 C14 177.3(2)
C12 C13 C14 O5 174.7(2)
C12 C13 C14 C15 -10.1(4)
C9 C8 C15 C14 -0.5(5)
C7 C8 C15 C14 -178.8(3)
O5 C14 C15 C8 -169.1(3)
C13 C14 C15 C8 15.6(4)
C2 O2 C18 O3 -179.61(19)
C2 O2 C18 C5 2.5(2)
C6 C5 C18 O3 3.0(3)
C10 C5 C18 O3 123.1(2)
C4 C5 C18 O3 -121.0(2)
C6 C5 C18 O2 -179.3(2)
C10 C5 C18 O2 -59.2(2)
C4 C5 C18 O2 56.7(2)
C3 O1 C19 C11 -101.13(16)
C3 O1 C19 C1 12.11(18)
C9 C11 C19 O1 96.89(17)
C12 C11 C19 O1 -76.0(2)
C9 C11 C19 C1 -15.8(2)
C12 C11 C19 C1 171.29(16)
C2 C1 C19 O1 16.98(18)
C10 C1 C19 O1 -96.38(17)
C2 C1 C19 C11 132.12(15)
C10 C1 C19 C11 18.76(19)
